data_4133250
loop_
_publ_author_name
'R\"osel, S\"oren'
'Becker, Jonathan'
'Allen, Wesley D.'
'Schreiner, Peter R.'

_publ_section_title
;
 Probing the Delicate Balance between Pauli Repulsion and London
 Dispersion with Triphenylmethyl Derivatives.
;
_journal_issue 43
_journal_name_full 'Journal of the American Chemical Society'
_journal_page_first 14421
_journal_page_last 14432
_journal_paper_doi 10.1021/jacs.8b09145
_journal_volume 140
_journal_year 2018
_chemical_formula_sum 'C25 H28 O'
_chemical_formula_weight 344.47
_space_group_crystal_system monoclinic
_space_group_IT_number 14
_space_group_name_Hall '-P 2ybc'
_space_group_name_H-M_alt 'P 1 21/c 1'
_atom_sites_solution_hydrogens mixed
_atom_sites_solution_primary direct
_atom_sites_solution_secondary difmap
_audit_creation_method SHELXL-2016/6
_cell_angle_alpha 90
_cell_angle_beta 109.5333(14)
_cell_angle_gamma 90
_cell_formula_units_Z 4
_cell_length_a 12.6525(5)
_cell_length_b 9.5748(4)
_cell_length_c 17.5463(7)
_cell_measurement_reflns_used 9862
_cell_measurement_temperature 100(2)
_cell_measurement_theta_max 35.30
_cell_measurement_theta_min 2.46
_cell_volume 2003.31(14)
_computing_cell_refinement 'SAINT 8.38A (Bruker-AXS, 2017)'
_computing_data_collection 'APEX3 v2017.3-0 (Bruker-AXS, 2017)'
_computing_data_reduction 'SAINT 8.38A (Bruker-AXS, 2017)'
_computing_molecular_graphics 'Bruker SHELXTL'
_computing_publication_material 'Bruker SHELXTL'
_computing_structure_refinement 'SHELXL-2016/6 (Sheldrick, 2016)'
_computing_structure_solution 'SHELXT-2015 (Sheldrick, 2015)'
_diffrn_ambient_temperature 100(2)
_diffrn_measured_fraction_theta_full 1.000
_diffrn_measured_fraction_theta_max 1.000
_diffrn_measurement_device_type 'Bruker PHOTON100'
_diffrn_measurement_method '\f and \w scans'
_diffrn_radiation_type MoK\a
_diffrn_radiation_wavelength 0.71073
_diffrn_reflns_av_R_equivalents 0.0459
_diffrn_reflns_av_unetI/netI 0.0224
_diffrn_reflns_Laue_measured_fraction_full 1.000
_diffrn_reflns_Laue_measured_fraction_max 1.000
_diffrn_reflns_limit_h_max 17
_diffrn_reflns_limit_h_min -17
_diffrn_reflns_limit_k_max 12
_diffrn_reflns_limit_k_min -13
_diffrn_reflns_limit_l_max 24
_diffrn_reflns_limit_l_min -23
_diffrn_reflns_number 56549
_diffrn_reflns_point_group_measured_fraction_full 1.000
_diffrn_reflns_point_group_measured_fraction_max 1.000
_diffrn_reflns_theta_full 25.242
_diffrn_reflns_theta_max 29.131
_diffrn_reflns_theta_min 2.458
_diffrn_source 'I\mS micro-focus sealed tube, multilayer optics'
_exptl_absorpt_coefficient_mu 0.067
_exptl_absorpt_correction_T_max 0.7470
_exptl_absorpt_correction_T_min 0.7052
_exptl_absorpt_correction_type multi-scan
_exptl_absorpt_process_details 'SADABS (Sheldrick, 2009)'
_exptl_crystal_colour colourless
_exptl_crystal_density_diffrn 1.142
_exptl_crystal_density_method 'not measured'
_exptl_crystal_description needle
_exptl_crystal_F_000 744
_exptl_crystal_size_max 0.381
_exptl_crystal_size_mid 0.195
_exptl_crystal_size_min 0.114
_refine_diff_density_max 0.434
_refine_diff_density_min -0.242
_refine_diff_density_rms 0.049
_refine_ls_extinction_coef 0.0236(18)
_refine_ls_extinction_expression Fc^*^=kFc[1+0.001xFc^2^\l^3^/sin(2\q)]^-1/4^
_refine_ls_extinction_method 'SHELXL-2016/6 (Sheldrick 2016)'
_refine_ls_goodness_of_fit_ref 1.017
_refine_ls_hydrogen_treatment mixed
_refine_ls_matrix_type full
_refine_ls_number_parameters 245
_refine_ls_number_reflns 5386
_refine_ls_number_restraints 1
_refine_ls_restrained_S_all 1.016
_refine_ls_R_factor_all 0.0545
_refine_ls_R_factor_gt 0.0450
_refine_ls_shift/su_max 0.000
_refine_ls_shift/su_mean 0.000
_refine_ls_structure_factor_coef Fsqd
_refine_ls_weighting_details 'w=1/[\s^2^(Fo^2^)+(0.0592P)^2^+0.9738P] where P=(Fo^2^+2Fc^2^)/3'
_refine_ls_weighting_scheme calc
_refine_ls_wR_factor_gt 0.1144
_refine_ls_wR_factor_ref 0.1203
_reflns_Friedel_coverage 0.000
_reflns_number_gt 4593
_reflns_number_total 5386
_reflns_threshold_expression 'I > 2\s(I)'
_cod_data_source_file D18010.cif
_cod_data_source_block D18010
_cod_original_sg_symbol_H-M 'P 21/c'
_cod_database_code 4133250
_shelx_shelxl_version_number 2016/6
_shelx_space_group_comment
; 
The symmetry employed for this shelxl refinement is uniquely defined 
by the following loop, which should always be used as a source of 
symmetry information in preference to the above space-group names. 
They are only intended as comments. 
;
_shelx_estimated_absorpt_t_min 0.975
_shelx_estimated_absorpt_t_max 0.992

loop_
_space_group_symop_operation_xyz
'x, y, z'
'-x, y+1/2, -z+1/2'
'-x, -y, -z'
'x, -y-1/2, z-1/2'

loop_
_atom_site_label
_atom_site_type_symbol
_atom_site_fract_x
_atom_site_fract_y
_atom_site_fract_z
_atom_site_U_iso_or_equiv
_atom_site_adp_type
_atom_site_occupancy
_atom_site_site_symmetry_order
_atom_site_calc_flag
_atom_site_refinement_flags_posn
_atom_site_refinement_flags_adp
_atom_site_refinement_flags_occupancy
O1 O 0.74887(6) 0.05964(8) 0.26693(5) 0.01545(17) Uani 1 1 d D . .
H1 H 0.6940(11) 0.0204(16) 0.2748(9) 0.023 Uiso 1 1 d D U .
C1 C 0.75783(8) 0.19917(10) 0.30046(6) 0.01105(19) Uani 1 1 d . . .
C11 C 0.87371(8) 0.25198(10) 0.30450(6) 0.0117(2) Uani 1 1 d . . .
C12 C 0.91125(9) 0.22809(11) 0.23946(6) 0.0142(2) Uani 1 1 d . . .
H12 H 0.865914 0.176010 0.194257 0.017 Uiso 1 1 calc R U .
C13 C 1.01468(9) 0.27977(11) 0.23989(7) 0.0158(2) Uani 1 1 d . . .
C14 C 1.08032(9) 0.35538(11) 0.30693(7) 0.0172(2) Uani 1 1 d . . .
H14 H 1.150490 0.391567 0.307497 0.021 Uiso 1 1 calc R U .
C15 C 1.04527(9) 0.37898(11) 0.37301(7) 0.0165(2) Uani 1 1 d . . .
C16 C 0.94097(9) 0.32746(11) 0.37087(6) 0.0144(2) Uani 1 1 d . . .
H16 H 0.915611 0.344138 0.415269 0.017 Uiso 1 1 calc R U .
C17 C 1.05582(10) 0.25237(13) 0.16978(8) 0.0230(3) Uani 1 1 d . . .
H17A H 0.994966 0.270043 0.118829 0.034 Uiso 1 1 calc R U .
H17B H 1.080140 0.154916 0.171322 0.034 Uiso 1 1 calc R U .
H17C H 1.119057 0.314358 0.173689 0.034 Uiso 1 1 calc R U .
C18 C 1.11940(10) 0.45500(14) 0.44685(8) 0.0247(3) Uani 1 1 d . . .
H18D H 1.081089 0.461814 0.486885 0.037 Uiso 0.446(18) 1 calc R U P
H18E H 1.189840 0.403562 0.470139 0.037 Uiso 0.446(18) 1 calc R U P
H18F H 1.135415 0.549000 0.431484 0.037 Uiso 0.446(18) 1 calc R U P
H18A H 1.189807 0.481103 0.438788 0.037 Uiso 0.554(18) 1 calc R U P
H18B H 1.081056 0.539355 0.455533 0.037 Uiso 0.554(18) 1 calc R U P
H18C H 1.135482 0.393917 0.494188 0.037 Uiso 0.554(18) 1 calc R U P
C21 C 0.66484(8) 0.29087(11) 0.24392(6) 0.0115(2) Uani 1 1 d . . .
C22 C 0.55809(9) 0.23515(12) 0.20755(7) 0.0157(2) Uani 1 1 d . . .
H22 H 0.543919 0.141092 0.218423 0.019 Uiso 1 1 calc R U .
C23 C 0.47154(9) 0.31483(12) 0.15546(7) 0.0177(2) Uani 1 1 d . . .
C24 C 0.49289(9) 0.45306(12) 0.14078(7) 0.0184(2) Uani 1 1 d . . .
H24 H 0.434638 0.507834 0.105034 0.022 Uiso 1 1 calc R U .
C25 C 0.59833(9) 0.51251(12) 0.17764(7) 0.0172(2) Uani 1 1 d . . .
C26 C 0.68356(9) 0.43027(11) 0.22938(6) 0.0143(2) Uani 1 1 d . . .
H26 H 0.755505 0.470042 0.255083 0.017 Uiso 1 1 calc R U .
C27 C 0.35780(10) 0.24999(14) 0.11427(9) 0.0281(3) Uani 1 1 d . . .
H27A H 0.358448 0.152759 0.131862 0.042 Uiso 0.546(19) 1 calc R U P
H27B H 0.300658 0.302310 0.128709 0.042 Uiso 0.546(19) 1 calc R U P
H27C H 0.340540 0.252859 0.055525 0.042 Uiso 0.546(19) 1 calc R U P
H27D H 0.307982 0.319193 0.078869 0.042 Uiso 0.454(19) 1 calc R U P
H27E H 0.365773 0.169642 0.082022 0.042 Uiso 0.454(19) 1 calc R U P
H27F H 0.325890 0.219093 0.155206 0.042 Uiso 0.454(19) 1 calc R U P
C28 C 0.62104(11) 0.66177(14) 0.16024(9) 0.0285(3) Uani 1 1 d . . .
H28A H 0.609206 0.672295 0.102414 0.043 Uiso 1 1 calc R U .
H28B H 0.698736 0.685922 0.191537 0.043 Uiso 1 1 calc R U .
H28C H 0.569936 0.724035 0.175463 0.043 Uiso 1 1 calc R U .
C31 C 0.74720(8) 0.18993(11) 0.38476(6) 0.0118(2) Uani 1 1 d . . .
C32 C 0.80687(9) 0.08560(11) 0.43733(7) 0.0154(2) Uani 1 1 d . . .
H32 H 0.853752 0.024242 0.420429 0.018 Uiso 1 1 calc R U .
C33 C 0.79871(9) 0.07013(12) 0.51412(7) 0.0188(2) Uani 1 1 d . . .
C34 C 0.72989(10) 0.16188(13) 0.53802(7) 0.0195(2) Uani 1 1 d . . .
H34 H 0.722633 0.151188 0.589868 0.023 Uiso 1 1 calc R U .
C35 C 0.67187(9) 0.26836(12) 0.48762(7) 0.0167(2) Uani 1 1 d . . .
C36 C 0.68117(8) 0.28161(11) 0.41074(6) 0.0128(2) Uani 1 1 d . . .
H36 H 0.641836 0.354222 0.375824 0.015 Uiso 1 1 calc R U .
C37 C 0.86117(12) -0.04483(14) 0.56978(8) 0.0299(3) Uani 1 1 d . . .
H37A H 0.808524 -0.118889 0.571452 0.045 Uiso 1 1 calc R U .
H37B H 0.896814 -0.007073 0.624289 0.045 Uiso 1 1 calc R U .
H37C H 0.918751 -0.083235 0.549772 0.045 Uiso 1 1 calc R U .
C38 C 0.59858(11) 0.36708(14) 0.51455(8) 0.0248(3) Uani 1 1 d . . .
H38A H 0.577007 0.445892 0.476868 0.037 Uiso 1 1 calc R U .
H38B H 0.639961 0.401761 0.568911 0.037 Uiso 1 1 calc R U .
H38C H 0.531088 0.317788 0.515376 0.037 Uiso 1 1 calc R U .

loop_
_atom_site_aniso_label
_atom_site_aniso_U_11
_atom_site_aniso_U_22
_atom_site_aniso_U_33
_atom_site_aniso_U_23
_atom_site_aniso_U_13
_atom_site_aniso_U_12
O1 0.0152(4) 0.0123(4) 0.0198(4) -0.0042(3) 0.0071(3) -0.0009(3)
C1 0.0104(4) 0.0111(4) 0.0116(4) -0.0005(3) 0.0037(3) 0.0009(3)
C11 0.0092(4) 0.0116(4) 0.0142(5) 0.0025(4) 0.0036(4) 0.0022(3)
C12 0.0131(5) 0.0149(5) 0.0147(5) 0.0016(4) 0.0048(4) 0.0023(4)
C13 0.0156(5) 0.0148(5) 0.0193(5) 0.0045(4) 0.0091(4) 0.0036(4)
C14 0.0129(5) 0.0137(5) 0.0257(6) 0.0042(4) 0.0075(4) 0.0006(4)
C15 0.0134(5) 0.0137(5) 0.0204(5) 0.0009(4) 0.0031(4) -0.0006(4)
C16 0.0138(5) 0.0141(5) 0.0155(5) 0.0004(4) 0.0050(4) 0.0007(4)
C17 0.0216(6) 0.0264(6) 0.0267(6) 0.0007(5) 0.0158(5) -0.0003(5)
C18 0.0195(5) 0.0258(6) 0.0259(6) -0.0052(5) 0.0039(5) -0.0081(5)
C21 0.0112(4) 0.0153(5) 0.0082(4) -0.0002(3) 0.0036(3) 0.0025(4)
C22 0.0139(5) 0.0165(5) 0.0160(5) -0.0012(4) 0.0040(4) 0.0007(4)
C23 0.0124(5) 0.0222(6) 0.0164(5) -0.0030(4) 0.0020(4) 0.0022(4)
C24 0.0151(5) 0.0235(6) 0.0159(5) 0.0036(4) 0.0041(4) 0.0071(4)
C25 0.0163(5) 0.0181(5) 0.0189(5) 0.0051(4) 0.0082(4) 0.0043(4)
C26 0.0121(4) 0.0172(5) 0.0142(5) 0.0017(4) 0.0050(4) 0.0015(4)
C27 0.0147(5) 0.0271(6) 0.0329(7) -0.0030(5) -0.0045(5) 0.0009(5)
C28 0.0196(6) 0.0225(6) 0.0426(8) 0.0156(5) 0.0095(5) 0.0045(5)
C31 0.0103(4) 0.0134(5) 0.0111(4) 0.0008(4) 0.0026(3) -0.0014(4)
C32 0.0122(5) 0.0148(5) 0.0170(5) 0.0020(4) 0.0020(4) -0.0006(4)
C33 0.0177(5) 0.0192(5) 0.0149(5) 0.0055(4) -0.0007(4) -0.0047(4)
C34 0.0225(5) 0.0247(6) 0.0108(5) 0.0009(4) 0.0048(4) -0.0086(4)
C35 0.0165(5) 0.0199(5) 0.0150(5) -0.0034(4) 0.0071(4) -0.0058(4)
C36 0.0123(4) 0.0140(5) 0.0120(5) 0.0002(4) 0.0039(4) -0.0015(4)
C37 0.0311(7) 0.0273(7) 0.0224(6) 0.0124(5) -0.0028(5) -0.0015(5)
C38 0.0278(6) 0.0302(6) 0.0223(6) -0.0066(5) 0.0162(5) -0.0034(5)

loop_
_atom_type_symbol
_atom_type_description
_atom_type_scat_dispersion_real
_atom_type_scat_dispersion_imag
_atom_type_scat_source
C C 0.0033 0.0016 'International Tables Vol C Tables 4.2.6.8 and 6.1.1.4'
H H 0.0000 0.0000 'International Tables Vol C Tables 4.2.6.8 and 6.1.1.4'
O O 0.0106 0.0060 'International Tables Vol C Tables 4.2.6.8 and 6.1.1.4'

loop_
_geom_angle_atom_site_label_1
_geom_angle_atom_site_label_2
_geom_angle_atom_site_label_3
_geom_angle
C1 O1 H1 107.6(11)
O1 C1 C11 105.50(8)
O1 C1 C31 108.58(8)
C11 C1 C31 111.50(8)
O1 C1 C21 109.01(8)
C11 C1 C21 110.87(8)
C31 C1 C21 111.17(8)
C16 C11 C12 119.31(9)
C16 C11 C1 121.22(9)
C12 C11 C1 119.43(9)
C11 C12 C13 120.83(10)
C11 C12 H12 119.6
C13 C12 H12 119.6
C14 C13 C12 118.77(10)
C14 C13 C17 120.46(10)
C12 C13 C17 120.76(10)
C15 C14 C13 121.43(10)
C15 C14 H14 119.3
C13 C14 H14 119.3
C14 C15 C16 118.78(10)
C14 C15 C18 120.94(10)
C16 C15 C18 120.25(10)
C11 C16 C15 120.87(10)
C11 C16 H16 119.6
C15 C16 H16 119.6
C13 C17 H17A 109.5
C13 C17 H17B 109.5
H17A C17 H17B 109.5
C13 C17 H17C 109.5
H17A C17 H17C 109.5
H17B C17 H17C 109.5
C15 C18 H18D 109.5
C15 C18 H18E 109.5
H18D C18 H18E 109.5
C15 C18 H18F 109.5
H18D C18 H18F 109.5
H18E C18 H18F 109.5
C15 C18 H18A 109.5
H18D C18 H18A 141.1
H18E C18 H18A 56.3
H18F C18 H18A 56.3
C15 C18 H18B 109.5
H18D C18 H18B 56.3
H18E C18 H18B 141.1
H18F C18 H18B 56.3
H18A C18 H18B 109.5
C15 C18 H18C 109.5
H18D C18 H18C 56.3
H18E C18 H18C 56.3
H18F C18 H18C 141.1
H18A C18 H18C 109.5
H18B C18 H18C 109.5
C22 C21 C26 118.75(9)
C22 C21 C1 119.54(9)
C26 C21 C1 121.69(9)
C21 C22 C23 121.28(10)
C21 C22 H22 119.4
C23 C22 H22 119.4
C24 C23 C22 118.86(10)
C24 C23 C27 120.98(10)
C22 C23 C27 120.13(11)
C23 C24 C25 121.13(10)
C23 C24 H24 119.4
C25 C24 H24 119.4
C24 C25 C26 118.82(10)
C24 C25 C28 120.67(10)
C26 C25 C28 120.49(10)
C21 C26 C25 121.14(10)
C21 C26 H26 119.4
C25 C26 H26 119.4
C23 C27 H27A 109.5
C23 C27 H27B 109.5
H27A C27 H27B 109.5
C23 C27 H27C 109.5
H27A C27 H27C 109.5
H27B C27 H27C 109.5
C23 C27 H27D 109.5
H27A C27 H27D 141.1
H27B C27 H27D 56.3
H27C C27 H27D 56.3
C23 C27 H27E 109.5
H27A C27 H27E 56.3
H27B C27 H27E 141.1
H27C C27 H27E 56.3
H27D C27 H27E 109.5
C23 C27 H27F 109.5
H27A C27 H27F 56.3
H27B C27 H27F 56.3
H27C C27 H27F 141.1
H27D C27 H27F 109.5
H27E C27 H27F 109.5
C25 C28 H28A 109.5
C25 C28 H28B 109.5
H28A C28 H28B 109.5
C25 C28 H28C 109.5
H28A C28 H28C 109.5
H28B C28 H28C 109.5
C36 C31 C32 119.11(10)
C36 C31 C1 122.46(9)
C32 C31 C1 118.43(9)
C33 C32 C31 121.06(10)
C33 C32 H32 119.5
C31 C32 H32 119.5
C32 C33 C34 118.61(10)
C32 C33 C37 120.78(11)
C34 C33 C37 120.61(11)
C35 C34 C33 121.40(10)
C35 C34 H34 119.3
C33 C34 H34 119.3
C34 C35 C36 118.95(10)
C34 C35 C38 120.73(10)
C36 C35 C38 120.32(10)
C31 C36 C35 120.85(10)
C31 C36 H36 119.6
C35 C36 H36 119.6
C33 C37 H37A 109.5
C33 C37 H37B 109.5
H37A C37 H37B 109.5
C33 C37 H37C 109.5
H37A C37 H37C 109.5
H37B C37 H37C 109.5
C35 C38 H38A 109.5
C35 C38 H38B 109.5
H38A C38 H38B 109.5
C35 C38 H38C 109.5
H38A C38 H38C 109.5
H38B C38 H38C 109.5

loop_
_geom_bond_atom_site_label_1
_geom_bond_atom_site_label_2
_geom_bond_distance
O1 C1 1.4488(12)
O1 H1 0.840(13)
C1 C11 1.5300(14)
C1 C31 1.5319(14)
C1 C21 1.5358(14)
C11 C16 1.3927(14)
C11 C12 1.3940(14)
C12 C13 1.3966(15)
C12 H12 0.9500
C13 C14 1.3943(16)
C13 C17 1.5105(15)
C14 C15 1.3914(16)
C14 H14 0.9500
C15 C16 1.3975(15)
C15 C18 1.5084(16)
C16 H16 0.9500
C17 H17A 0.9800
C17 H17B 0.9800
C17 H17C 0.9800
C18 H18D 0.9800
C18 H18E 0.9800
C18 H18F 0.9800
C18 H18A 0.9800
C18 H18B 0.9800
C18 H18C 0.9800
C21 C22 1.3928(14)
C21 C26 1.3940(15)
C22 C23 1.3954(15)
C22 H22 0.9500
C23 C24 1.3920(17)
C23 C27 1.5110(16)
C24 C25 1.3947(16)
C24 H24 0.9500
C25 C26 1.3974(15)
C25 C28 1.5089(16)
C26 H26 0.9500
C27 H27A 0.9800
C27 H27B 0.9800
C27 H27C 0.9800
C27 H27D 0.9800
C27 H27E 0.9800
C27 H27F 0.9800
C28 H28A 0.9800
C28 H28B 0.9800
C28 H28C 0.9800
C31 C36 1.3896(14)
C31 C32 1.3974(14)
C32 C33 1.3934(16)
C32 H32 0.9500
C33 C34 1.3963(17)
C33 C37 1.5078(16)
C34 C35 1.3880(17)
C34 H34 0.9500
C35 C36 1.3984(14)
C35 C38 1.5065(16)
C36 H36 0.9500
C37 H37A 0.9800
C37 H37B 0.9800
C37 H37C 0.9800
C38 H38A 0.9800
C38 H38B 0.9800
C38 H38C 0.9800
